data_1507402
loop_
_publ_author_name
'Sello, Jason K.'
'Andreana, Peter R.'
'Lee, Daesung'
'Schreiber, Stuart L.'

_publ_section_title
;
 Stereochemical control of skeletal diversity.
;
_journal_issue 22
_journal_name_full 'Organic letters'
_journal_page_first 4125
_journal_page_last 4127
_journal_paper_doi 10.1021/ol035773h
_journal_volume 5
_journal_year 2003
_chemical_formula_sum 'C41 H45 N3 O7'
_chemical_formula_weight 691.80
_chemical_name_systematic
; 
 ? 
;
_space_group_IT_number 19
_symmetry_cell_setting orthorhombic
_symmetry_space_group_name_Hall 'P 2ac 2ab'
_symmetry_space_group_name_H-M 'P 21 21 21'
_atom_sites_solution_hydrogens geom
_atom_sites_solution_primary direct
_atom_sites_solution_secondary difmap
_audit_creation_method SHELXL-97
_cell_angle_alpha 90.00
_cell_angle_beta 90.00
_cell_angle_gamma 90.00
_cell_formula_units_Z 4
_cell_length_a 8.260(1)
_cell_length_b 16.714(3)
_cell_length_c 26.608(6)
_cell_measurement_reflns_used 78
_cell_measurement_temperature 213(2)
_cell_measurement_theta_max 14.35
_cell_measurement_theta_min 2.56
_cell_volume 3673.4(11)
_computing_structure_refinement 'SHELXL-97 (Sheldrick, 1997)'
_computing_structure_solution 'SHELXS-97 (Sheldrick, 1990)'
_diffrn_ambient_temperature 213(2)
_diffrn_measured_fraction_theta_full 0.925
_diffrn_measured_fraction_theta_max 0.925
_diffrn_radiation_monochromator graphite
_diffrn_radiation_source 'fine-focus sealed tube'
_diffrn_radiation_type MoK\a
_diffrn_radiation_wavelength 0.71073
_diffrn_reflns_av_R_equivalents 0.0740
_diffrn_reflns_av_sigmaI/netI 0.0793
_diffrn_reflns_limit_h_max 10
_diffrn_reflns_limit_h_min -4
_diffrn_reflns_limit_k_max 21
_diffrn_reflns_limit_k_min -20
_diffrn_reflns_limit_l_max 34
_diffrn_reflns_limit_l_min -34
_diffrn_reflns_number 22225
_diffrn_reflns_theta_full 27.89
_diffrn_reflns_theta_max 27.89
_diffrn_reflns_theta_min 1.44
_exptl_absorpt_coefficient_mu 0.086
_exptl_absorpt_correction_type none
_exptl_crystal_colour colorless
_exptl_crystal_density_diffrn 1.251
_exptl_crystal_density_method 'not measured'
_exptl_crystal_description needle
_exptl_crystal_F_000 1472
_exptl_crystal_size_max 0.25
_exptl_crystal_size_mid 0.10
_exptl_crystal_size_min 0.05
_refine_diff_density_max 0.289
_refine_diff_density_min -0.338
_refine_diff_density_rms 0.045
_refine_ls_abs_structure_details 'Flack H D (1983), Acta Cryst. A39, 876-881'
_refine_ls_abs_structure_Flack 1.0(12)
_refine_ls_extinction_method none
_refine_ls_goodness_of_fit_ref 1.042
_refine_ls_hydrogen_treatment mixed
_refine_ls_matrix_type full
_refine_ls_number_parameters 460
_refine_ls_number_reflns 7916
_refine_ls_number_restraints 0
_refine_ls_restrained_S_all 1.042
_refine_ls_R_factor_all 0.1155
_refine_ls_R_factor_gt 0.0534
_refine_ls_shift/su_max 0.089
_refine_ls_shift/su_mean 0.015
_refine_ls_structure_factor_coef Fsqd
_refine_ls_weighting_details 'calc w=1/[\s^2^(Fo^2^)+(0.0549P)^2^+0.0000P] where P=(Fo^2^+2Fc^2^)/3'
_refine_ls_weighting_scheme calc
_refine_ls_wR_factor_gt 0.1121
_refine_ls_wR_factor_ref 0.1364
_reflns_number_gt 4356
_reflns_number_total 7916
_reflns_threshold_expression >2sigma(I)
_cod_data_source_file ol035773hsi20030913_024728.cif
_cod_data_source_block sls32_Compound_6
_cod_depositor_comments
;
The following automatic conversions were performed:

'_symmetry_cell_setting' value 'Orthorhombic' changed to
'orthorhombic' according to
/home/saulius/struct/CIF-dictionaries/cif_core.dic dictionary named
'cif_core.dic' version 2.4.1 from 2010-06-29.

Automatic conversion script
Id: cif_fix_values 1715 2011-07-08 13:25:40Z adriana 
;
_cod_original_cell_volume 3674(1)
_cod_original_sg_symbol_H-M P2(1)2(1)2(1)
_cod_database_code 1507402

loop_
_symmetry_equiv_pos_as_xyz
'x, y, z'
'-x+1/2, -y, z+1/2'
'-x, y+1/2, -z+1/2'
'x+1/2, -y+1/2, -z'

loop_
_atom_site_label
_atom_site_type_symbol
_atom_site_fract_x
_atom_site_fract_y
_atom_site_fract_z
_atom_site_U_iso_or_equiv
_atom_site_adp_type
_atom_site_occupancy
_atom_site_symmetry_multiplicity
_atom_site_calc_flag
_atom_site_refinement_flags
O1 O -0.6850(3) -0.20186(17) -0.23019(8) 0.0754(8) Uani 1 1 d .
O2 O -0.9876(3) -0.45130(14) -0.21630(8) 0.0604(6) Uani 1 1 d .
O3 O -0.8992(3) -0.22444(11) -0.09255(7) 0.0429(5) Uani 1 1 d .
O4 O -0.8974(4) -0.22538(14) -0.00841(8) 0.0702(7) Uani 1 1 d .
O5 O -0.9262(3) -0.47775(11) -0.04870(7) 0.0450(5) Uani 1 1 d .
O6 O -1.3130(3) -0.38849(14) -0.10586(9) 0.0603(6) Uani 1 1 d .
O7 O -1.4126(4) -0.81973(15) -0.03522(10) 0.0933(10) Uani 1 1 d .
N1 N -0.6199(3) -0.19031(16) -0.14816(9) 0.0470(7) Uani 1 1 d .
N2 N -1.1533(3) -0.49253(15) -0.13211(9) 0.0438(6) Uani 1 1 d .
N3 N -0.7886(3) -0.54232(14) -0.20413(9) 0.0442(6) Uani 1 1 d .
C1 C -0.5996(4) -0.2221(2) -0.19452(13) 0.0522(8) Uani 1 1 d .
C2 C -0.4626(4) -0.2817(2) -0.20170(13) 0.0590(9) Uani 1 1 d .
H2A H -0.4676 -0.3212 -0.1745 0.071 Uiso 1 1 calc R
H2B H -0.3595 -0.2532 -0.1986 0.071 Uiso 1 1 calc R
C3 C -0.4640(5) -0.3256(2) -0.25123(15) 0.0709(11) Uani 1 1 d .
H3A H -0.4745 -0.2865 -0.2785 0.085 Uiso 1 1 calc R
H3B H -0.3604 -0.3533 -0.2555 0.085 Uiso 1 1 calc R
C4 C -0.5962(5) -0.3842(3) -0.25517(13) 0.0663(10) Uani 1 1 d .
H4A H -0.7005 -0.3646 -0.2620 0.080 Uiso 1 1 calc R
C5 C -0.5795(4) -0.4644(2) -0.24968(11) 0.0594(9) Uani 1 1 d .
H5A H -0.4754 -0.4844 -0.2430 0.071 Uiso 1 1 calc R
C6 C -0.7170(4) -0.5237(2) -0.25359(11) 0.0543(9) Uani 1 1 d .
H6A H -0.8011 -0.5017 -0.2756 0.065 Uiso 1 1 calc R
H6B H -0.6769 -0.5732 -0.2689 0.065 Uiso 1 1 calc R
C7 C -0.9216(4) -0.50124(18) -0.18975(11) 0.0436(7) Uani 1 1 d .
C8 C -0.9841(3) -0.51447(18) -0.13586(10) 0.0390(7) Uani 1 1 d .
H8A H -0.9654 -0.5701 -0.1245 0.047 Uiso 1 1 calc R
C9 C -0.9040(4) -0.45392(17) -0.10073(10) 0.0374(7) Uani 1 1 d .
C10 C -1.0163(3) -0.38027(17) -0.10270(11) 0.0394(7) Uani 1 1 d .
H10A H -0.9845 -0.3431 -0.1299 0.047 Uiso 1 1 calc R
C11 C -0.9883(4) -0.34291(17) -0.05044(10) 0.0438(7) Uani 1 1 d .
H11A H -1.0901 -0.3461 -0.0309 0.053 Uiso 1 1 calc R
C12 C -0.9246(4) -0.25864(17) -0.04785(11) 0.0449(7) Uani 1 1 d .
C13 C -0.8398(4) -0.14193(17) -0.09204(11) 0.0431(7) Uani 1 1 d .
H13A H -0.7646 -0.1347 -0.0634 0.052 Uiso 1 1 calc R
C14 C -0.7479(4) -0.13059(19) -0.14120(12) 0.0481(8) Uani 1 1 d .
H14A H -0.8265 -0.1375 -0.1689 0.058 Uiso 1 1 calc R
C15 C -1.1794(4) -0.41839(19) -0.11305(11) 0.0438(7) Uani 1 1 d .
C16 C -0.7302(3) -0.42782(18) -0.10165(11) 0.0436(8) Uani 1 1 d .
H16A H -0.6583 -0.4737 -0.1068 0.052 Uiso 1 1 calc R
H16B H -0.7116 -0.3889 -0.1286 0.052 Uiso 1 1 calc R
C17 C -0.7045(4) -0.39448(18) -0.05646(11) 0.0477(8) Uani 1 1 d .
H17A H -0.6765 -0.3378 -0.0600 0.057 Uiso 1 1 calc R
H17B H -0.6164 -0.4219 -0.0388 0.057 Uiso 1 1 calc R
C18 C -0.8639(4) -0.40419(19) -0.02811(12) 0.0499(8) Uani 1 1 d .
H18A H -0.8542 -0.4033 0.0090 0.060 Uiso 1 1 calc R
C19 C -0.5104(4) -0.2056(2) -0.10625(12) 0.0573(9) Uani 1 1 d .
H19A H -0.4320 -0.2460 -0.1159 0.086 Uiso 1 1 calc R
H19B H -0.5720 -0.2245 -0.0776 0.086 Uiso 1 1 calc R
H19C H -0.4544 -0.1566 -0.0974 0.086 Uiso 1 1 calc R
C20 C -0.7115(4) -0.60457(17) -0.17384(12) 0.0476(8) Uani 1 1 d .
H20A H -0.7059 -0.5861 -0.1389 0.057 Uiso 1 1 calc R
H20B H -0.6003 -0.6119 -0.1858 0.057 Uiso 1 1 calc R
C21 C -0.7973(4) -0.68533(19) -0.17488(12) 0.0462(8) Uani 1 1 d .
C22 C -0.9019(4) -0.7074(2) -0.21376(13) 0.0540(8) Uani 1 1 d .
H22A H -0.9276 -0.6701 -0.2390 0.065 Uiso 1 1 calc R
C23 C -0.9678(4) -0.7830(2) -0.21560(17) 0.0698(11) Uani 1 1 d .
H23A H -1.0347 -0.7975 -0.2427 0.084 Uiso 1 1 calc R
C24 C -0.9367(5) -0.8370(2) -0.17837(18) 0.0778(12) Uani 1 1 d .
H24A H -0.9823 -0.8885 -0.1799 0.093 Uiso 1 1 calc R
C25 C -0.8384(5) -0.8162(2) -0.13843(18) 0.0802(12) Uani 1 1 d .
H25A H -0.8192 -0.8527 -0.1122 0.096 Uiso 1 1 calc R
C26 C -0.7679(4) -0.7400(2) -0.13749(13) 0.0619(9) Uani 1 1 d .
H26A H -0.6992 -0.7260 -0.1107 0.074 Uiso 1 1 calc R
C27 C -1.2814(4) -0.5434(2) -0.15165(12) 0.0500(8) Uani 1 1 d .
H27A H -1.2526 -0.5604 -0.1858 0.060 Uiso 1 1 calc R
H27B H -1.3816 -0.5122 -0.1538 0.060 Uiso 1 1 calc R
C28 C -1.3118(3) -0.61739(18) -0.11945(11) 0.0417(7) Uani 1 1 d .
C29 C -1.2960(5) -0.6923(2) -0.13939(13) 0.0621(9) Uani 1 1 d .
H29A H -1.2628 -0.6988 -0.1729 0.075 Uiso 1 1 calc R
C30 C -1.3293(5) -0.7586(2) -0.10994(14) 0.0792(13) Uani 1 1 d .
H30A H -1.3175 -0.8101 -0.1237 0.095 Uiso 1 1 calc R
C31 C -1.3798(4) -0.7504(2) -0.06059(12) 0.0545(9) Uani 1 1 d .
C32 C -1.3962(5) -0.6761(2) -0.04110(12) 0.0602(9) Uani 1 1 d .
H32A H -1.4293 -0.6694 -0.0076 0.072 Uiso 1 1 calc R
C33 C -1.3637(5) -0.6096(2) -0.07105(13) 0.0649(10) Uani 1 1 d .
H33A H -1.3778 -0.5581 -0.0576 0.078 Uiso 1 1 calc R
C34 C -1.4519(7) -0.8169(3) 0.01547(16) 0.1030(17) Uani 1 1 d .
H34A H -1.4690 -0.8708 0.0279 0.155 Uiso 1 1 calc R
H34B H -1.5500 -0.7858 0.0199 0.155 Uiso 1 1 calc R
H34C H -1.3641 -0.7920 0.0340 0.155 Uiso 1 1 calc R
C35 C -0.9794(4) -0.08456(18) -0.08689(11) 0.0433(7) Uani 1 1 d .
C36 C -0.9843(4) -0.0297(2) -0.04836(14) 0.0613(9) Uani 1 1 d .
H36A H -0.9003 -0.0283 -0.0246 0.074 Uiso 1 1 calc R
C37 C -1.1123(5) 0.0234(2) -0.04439(17) 0.0772(12) Uani 1 1 d .
H37A H -1.1147 0.0608 -0.0180 0.093 Uiso 1 1 calc R
C38 C -1.2356(5) 0.0216(2) -0.07896(16) 0.0749(12) Uani 1 1 d .
H38A H -1.3221 0.0579 -0.0764 0.090 Uiso 1 1 calc R
C39 C -1.2324(5) -0.0326(3) -0.11675(13) 0.0726(12) Uani 1 1 d .
H39A H -1.3168 -0.0339 -0.1404 0.087 Uiso 1 1 calc R
C40 C -1.1058(4) -0.0859(2) -0.12059(12) 0.0640(10) Uani 1 1 d .
H40A H -1.1058 -0.1239 -0.1467 0.077 Uiso 1 1 calc R
C41 C -0.6809(5) -0.0441(2) -0.14467(16) 0.0753(12) Uani 1 1 d .
H41A H -0.6242 -0.0373 -0.1763 0.113 Uiso 1 1 calc R
H41B H -0.6067 -0.0346 -0.1170 0.113 Uiso 1 1 calc R
H41C H -0.7699 -0.0064 -0.1428 0.113 Uiso 1 1 calc R

loop_
_atom_site_aniso_label
_atom_site_aniso_U_11
_atom_site_aniso_U_22
_atom_site_aniso_U_33
_atom_site_aniso_U_23
_atom_site_aniso_U_13
_atom_site_aniso_U_12
O1 0.0909(19) 0.092(2) 0.0436(14) -0.0020(13) -0.0068(14) 0.0284(17)
O2 0.0701(15) 0.0610(15) 0.0500(13) 0.0133(12) 0.0013(12) 0.0157(13)
O3 0.0585(12) 0.0344(11) 0.0359(11) 0.0006(9) 0.0027(10) -0.0029(10)
O4 0.124(2) 0.0492(15) 0.0369(13) -0.0045(11) 0.0023(14) -0.0096(15)
O5 0.0618(13) 0.0351(12) 0.0380(11) 0.0032(9) 0.0031(11) 0.0016(10)
O6 0.0479(13) 0.0582(16) 0.0748(17) -0.0046(12) 0.0015(12) 0.0122(12)
O7 0.161(3) 0.0481(16) 0.0703(18) 0.0115(13) 0.0434(19) 0.0101(18)
N1 0.0491(15) 0.0523(17) 0.0397(15) 0.0018(12) -0.0003(12) 0.0048(13)
N2 0.0400(13) 0.0397(16) 0.0517(16) 0.0014(12) -0.0023(11) 0.0019(12)
N3 0.0482(14) 0.0425(15) 0.0419(14) -0.0045(12) 0.0038(13) 0.0000(13)
C1 0.0516(19) 0.054(2) 0.051(2) 0.0046(17) 0.0078(18) 0.0061(17)
C2 0.062(2) 0.060(2) 0.055(2) 0.0015(18) 0.0084(18) 0.0050(18)
C3 0.066(2) 0.071(3) 0.076(3) -0.009(2) 0.017(2) 0.000(2)
C4 0.053(2) 0.084(3) 0.062(2) 0.004(2) 0.0130(19) 0.001(2)
C5 0.063(2) 0.083(3) 0.0324(17) -0.0017(18) 0.0080(17) -0.002(2)
C6 0.062(2) 0.063(2) 0.0370(18) -0.0104(16) 0.0052(16) 0.0017(19)
C7 0.0493(17) 0.0387(17) 0.0429(18) -0.0028(14) -0.0028(15) 0.0026(16)
C8 0.0423(15) 0.0329(16) 0.0419(17) 0.0012(13) -0.0027(14) 0.0043(14)
C9 0.0452(16) 0.0326(16) 0.0345(16) 0.0012(12) 0.0014(14) 0.0056(14)
C10 0.0429(16) 0.0385(17) 0.0368(16) 0.0070(13) 0.0058(13) 0.0012(14)
C11 0.0609(19) 0.0342(17) 0.0365(17) 0.0042(14) 0.0102(16) 0.0037(15)
C12 0.061(2) 0.0391(18) 0.0351(18) 0.0014(14) 0.0075(17) 0.0061(15)
C13 0.0534(18) 0.0357(17) 0.0402(17) 0.0015(13) -0.0034(15) -0.0036(14)
C14 0.0480(18) 0.048(2) 0.0478(19) 0.0090(15) 0.0018(15) 0.0087(16)
C15 0.0430(18) 0.0407(19) 0.0477(19) 0.0093(15) 0.0031(15) 0.0049(15)
C16 0.0457(17) 0.0315(17) 0.054(2) 0.0020(14) -0.0050(15) 0.0049(14)
C17 0.0587(19) 0.0331(17) 0.051(2) 0.0080(15) -0.0108(17) 0.0058(15)
C18 0.071(2) 0.0424(19) 0.0365(17) -0.0006(14) -0.0058(16) 0.0049(17)
C19 0.064(2) 0.049(2) 0.058(2) -0.0050(16) -0.0186(18) 0.0078(17)
C20 0.0479(17) 0.0400(18) 0.055(2) -0.0063(15) -0.0028(16) 0.0045(16)
C21 0.0422(16) 0.0450(19) 0.0515(19) -0.0083(15) -0.0020(16) 0.0066(16)
C22 0.0491(18) 0.050(2) 0.063(2) -0.0106(16) -0.0050(18) 0.0054(17)
C23 0.055(2) 0.059(2) 0.095(3) -0.020(2) -0.002(2) -0.004(2)
C24 0.073(3) 0.055(3) 0.106(3) -0.015(3) 0.006(3) -0.011(2)
C25 0.092(3) 0.053(3) 0.096(3) 0.007(2) 0.007(3) 0.005(2)
C26 0.072(2) 0.052(2) 0.062(2) -0.0050(18) -0.009(2) 0.008(2)
C27 0.0465(17) 0.053(2) 0.0506(19) 0.0018(15) -0.0045(16) -0.0043(17)
C28 0.0366(15) 0.0440(19) 0.0445(18) -0.0013(15) -0.0033(14) -0.0031(14)
C29 0.076(2) 0.054(2) 0.056(2) -0.0029(18) 0.0233(19) 0.004(2)
C30 0.128(4) 0.043(2) 0.067(3) -0.0029(18) 0.038(2) 0.012(2)
C31 0.068(2) 0.044(2) 0.051(2) 0.0038(17) 0.0078(17) 0.0032(17)
C32 0.081(2) 0.056(2) 0.0442(19) -0.0025(16) 0.0141(19) 0.003(2)
C33 0.100(3) 0.041(2) 0.053(2) -0.0053(17) 0.014(2) -0.001(2)
C34 0.158(5) 0.075(3) 0.076(3) 0.018(2) 0.041(3) 0.014(3)
C35 0.0487(17) 0.0373(17) 0.0438(18) 0.0054(14) 0.0052(15) -0.0029(15)
C36 0.064(2) 0.050(2) 0.070(2) -0.0168(19) 0.006(2) -0.0069(18)
C37 0.082(3) 0.046(2) 0.104(3) -0.016(2) 0.030(3) -0.002(2)
C38 0.075(3) 0.063(3) 0.087(3) 0.036(2) 0.037(3) 0.018(2)
C39 0.064(2) 0.111(3) 0.043(2) 0.015(2) 0.0113(19) 0.031(2)
C40 0.060(2) 0.087(3) 0.0447(19) 0.0022(18) 0.0008(19) 0.021(2)
C41 0.070(2) 0.057(2) 0.099(3) 0.021(2) 0.029(2) 0.007(2)

loop_
_atom_type_symbol
_atom_type_description
_atom_type_scat_dispersion_real
_atom_type_scat_dispersion_imag
_atom_type_scat_source
C C 0.0033 0.0016 'International Tables Vol C Tables 4.2.6.8 and 6.1.1.4'
H H 0.0000 0.0000 'International Tables Vol C Tables 4.2.6.8 and 6.1.1.4'
N N 0.0061 0.0033 'International Tables Vol C Tables 4.2.6.8 and 6.1.1.4'
O O 0.0106 0.0060 'International Tables Vol C Tables 4.2.6.8 and 6.1.1.4'

loop_
_geom_angle_atom_site_label_1
_geom_angle_atom_site_label_2
_geom_angle_atom_site_label_3
_geom_angle
C12 O3 C13 116.6(2)
C18 O5 C9 94.8(2)
C31 O7 C34 119.8(3)
C1 N1 C14 118.2(3)
C1 N1 C19 123.5(3)
C14 N1 C19 118.0(2)
C15 N2 C8 114.2(2)
C15 N2 C27 123.6(3)
C8 N2 C27 122.0(3)
C7 N3 C6 118.1(3)
C7 N3 C20 124.0(2)
C6 N3 C20 117.9(3)
O1 C1 N1 121.6(3)
O1 C1 C2 120.7(3)
N1 C1 C2 117.6(3)
C1 C2 C3 115.0(3)
C4 C3 C2 113.1(3)
C5 C4 C3 125.1(4)
C4 C5 C6 124.3(3)
N3 C6 C5 112.2(3)
O2 C7 N3 123.1(3)
O2 C7 C8 119.1(3)
N3 C7 C8 117.6(3)
N2 C8 C7 110.6(2)
N2 C8 C9 102.0(2)
C7 C8 C9 109.2(2)
O5 C9 C16 102.5(2)
O5 C9 C8 110.3(2)
C16 C9 C8 126.6(2)
O5 C9 C10 100.1(2)
C16 C9 C10 110.1(2)
C8 C9 C10 104.3(2)
C15 C10 C9 101.9(2)
C15 C10 C11 117.9(2)
C9 C10 C11 101.7(2)
C12 C11 C10 118.2(2)
C12 C11 C18 111.4(3)
C10 C11 C18 100.1(2)
O4 C12 O3 123.2(3)
O4 C12 C11 122.4(3)
O3 C12 C11 114.5(2)
O3 C13 C35 110.1(2)
O3 C13 C14 106.0(2)
C35 C13 C14 112.4(2)
N1 C14 C13 112.5(2)
N1 C14 C41 111.7(3)
C13 C14 C41 110.2(3)
O6 C15 N2 125.0(3)
O6 C15 C10 126.9(3)
N2 C15 C10 108.1(3)
C17 C16 C9 104.9(3)
C16 C17 C18 105.2(3)
O5 C18 C17 102.2(2)
O5 C18 C11 100.3(2)
C17 C18 C11 108.0(2)
N3 C20 C21 114.7(3)
C26 C21 C22 118.1(3)
C26 C21 C20 119.6(3)
C22 C21 C20 122.3(3)
C21 C22 C23 120.8(4)
C24 C23 C22 120.5(4)
C23 C24 C25 120.2(4)
C24 C25 C26 119.1(4)
C21 C26 C25 121.3(4)
N2 C27 C28 113.2(2)
C33 C28 C29 119.0(3)
C33 C28 C27 120.3(3)
C29 C28 C27 120.6(3)
C28 C29 C30 119.7(3)
C29 C30 C31 121.1(3)
C32 C31 O7 124.6(3)
C32 C31 C30 119.0(3)
O7 C31 C30 116.3(3)
C31 C32 C33 119.6(3)
C28 C33 C32 121.6(3)
C40 C35 C36 118.3(3)
C40 C35 C13 120.7(3)
C36 C35 C13 121.0(3)
C37 C36 C35 120.4(4)
C36 C37 C38 120.0(4)
C39 C38 C37 119.9(4)
C38 C39 C40 120.2(4)
C35 C40 C39 121.1(4)

loop_
_geom_bond_atom_site_label_1
_geom_bond_atom_site_label_2
_geom_bond_distance
O1 C1 1.230(4)
O2 C7 1.222(3)
O3 C12 1.336(3)
O3 C13 1.464(3)
O4 C12 1.208(3)
O5 C18 1.441(4)
O5 C9 1.452(3)
O6 C15 1.226(4)
O7 C31 1.369(4)
O7 C34 1.388(5)
N1 C1 1.354(4)
N1 C14 1.466(4)
N1 C19 1.458(4)
N2 C15 1.356(4)
N2 C8 1.448(4)
N2 C27 1.453(4)
N3 C7 1.351(4)
N3 C6 1.476(4)
N3 C20 1.462(4)
C1 C2 1.519(5)
C2 C3 1.508(5)
C3 C4 1.472(5)
C4 C5 1.354(5)
C5 C6 1.511(5)
C7 C8 1.540(4)
C8 C9 1.529(4)
C9 C16 1.501(4)
C9 C10 1.542(4)
C10 C15 1.516(4)
C10 C11 1.542(4)
C11 C12 1.505(4)
C11 C18 1.568(4)
C13 C35 1.506(4)
C13 C14 1.524(4)
C14 C41 1.550(5)
C16 C17 1.342(4)
C17 C18 1.526(4)
C20 C21 1.525(4)
C21 C26 1.372(5)
C21 C22 1.397(4)
C22 C23 1.377(5)
C23 C24 1.365(5)
C24 C25 1.382(6)
C25 C26 1.401(5)
C27 C28 1.525(4)
C28 C33 1.363(4)
C28 C29 1.366(5)
C29 C30 1.385(5)
C30 C31 1.384(5)
C31 C32 1.352(4)
C32 C33 1.395(5)
C35 C40 1.377(4)
C35 C36 1.376(4)
C36 C37 1.385(5)
C37 C38 1.373(5)
C38 C39 1.354(6)
C39 C40 1.377(5)

loop_
_geom_torsion_atom_site_label_1
_geom_torsion_atom_site_label_2
_geom_torsion_atom_site_label_3
_geom_torsion_atom_site_label_4
_geom_torsion
C14 N1 C1 O1 0.2(5)
C19 N1 C1 O1 -172.8(3)
C14 N1 C1 C2 177.8(3)
C19 N1 C1 C2 4.8(4)
O1 C1 C2 C3 -12.5(5)
N1 C1 C2 C3 169.8(3)
C1 C2 C3 C4 -70.9(4)
C2 C3 C4 C5 -102.3(4)
C3 C4 C5 C6 179.7(3)
C7 N3 C6 C5 95.6(3)
C20 N3 C6 C5 -84.7(3)
C4 C5 C6 N3 -93.8(4)
C6 N3 C7 O2 2.2(4)
C20 N3 C7 O2 -177.4(3)
C6 N3 C7 C8 -173.4(3)
C20 N3 C7 C8 7.0(4)
C15 N2 C8 C7 -98.5(3)
C27 N2 C8 C7 76.1(3)
C15 N2 C8 C9 17.6(3)
C27 N2 C8 C9 -167.9(2)
O2 C7 C8 N2 26.0(4)
N3 C7 C8 N2 -158.2(2)
O2 C7 C8 C9 -85.5(3)
N3 C7 C8 C9 90.3(3)
C18 O5 C9 C16 51.8(2)
C18 O5 C9 C8 -171.0(2)
C18 O5 C9 C10 -61.6(2)
N2 C8 C9 O5 78.0(3)
C7 C8 C9 O5 -164.9(2)
N2 C8 C9 C16 -157.8(3)
C7 C8 C9 C16 -40.7(4)
N2 C8 C9 C10 -28.7(3)
C7 C8 C9 C10 88.4(3)
O5 C9 C10 C15 -84.6(2)
C16 C9 C10 C15 168.0(2)
C8 C9 C10 C15 29.5(3)
O5 C9 C10 C11 37.5(2)
C16 C9 C10 C11 -69.9(3)
C8 C9 C10 C11 151.6(2)
C15 C10 C11 C12 -129.1(3)
C9 C10 C11 C12 120.6(3)
C15 C10 C11 C18 109.8(3)
C9 C10 C11 C18 -0.5(3)
C13 O3 C12 O4 -1.7(4)
C13 O3 C12 C11 179.0(2)
C10 C11 C12 O4 -179.1(3)
C18 C11 C12 O4 -63.9(4)
C10 C11 C12 O3 0.2(4)
C18 C11 C12 O3 115.4(3)
C12 O3 C13 C35 -84.4(3)
C12 O3 C13 C14 153.9(3)
C1 N1 C14 C13 138.9(3)
C19 N1 C14 C13 -47.7(4)
C1 N1 C14 C41 -96.5(3)
C19 N1 C14 C41 76.9(4)
O3 C13 C14 N1 -55.2(3)
C35 C13 C14 N1 -175.5(2)
O3 C13 C14 C41 179.4(3)
C35 C13 C14 C41 59.1(3)
C8 N2 C15 O6 -178.7(3)
C27 N2 C15 O6 6.9(5)
C8 N2 C15 C10 1.5(3)
C27 N2 C15 C10 -173.0(3)
C9 C10 C15 O6 160.5(3)
C11 C10 C15 O6 50.3(4)
C9 C10 C15 N2 -19.7(3)
C11 C10 C15 N2 -129.8(3)
O5 C9 C16 C17 -34.7(3)
C8 C9 C16 C17 -162.1(3)
C10 C9 C16 C17 71.1(3)
C9 C16 C17 C18 2.1(3)
C9 O5 C18 C17 -49.9(2)
C9 O5 C18 C11 61.2(2)
C16 C17 C18 O5 31.2(3)
C16 C17 C18 C11 -74.0(3)
C12 C11 C18 O5 -162.9(2)
C10 C11 C18 O5 -37.0(3)
C12 C11 C18 C17 -56.3(3)
C10 C11 C18 C17 69.5(3)
C7 N3 C20 C21 78.0(4)
C6 N3 C20 C21 -101.6(3)
N3 C20 C21 C26 -160.4(3)
N3 C20 C21 C22 21.8(4)
C26 C21 C22 C23 -2.8(5)
C20 C21 C22 C23 175.0(3)
C21 C22 C23 C24 2.4(6)
C22 C23 C24 C25 0.0(6)
C23 C24 C25 C26 -1.8(6)
C22 C21 C26 C25 1.0(5)
C20 C21 C26 C25 -176.9(3)
C24 C25 C26 C21 1.3(6)
C15 N2 C27 C28 -112.0(3)
C8 N2 C27 C28 74.0(4)
N2 C27 C28 C33 62.7(4)
N2 C27 C28 C29 -120.8(3)
C33 C28 C29 C30 -1.4(5)
C27 C28 C29 C30 -177.9(3)
C28 C29 C30 C31 0.5(6)
C34 O7 C31 C32 -6.2(6)
C34 O7 C31 C30 175.1(4)
C29 C30 C31 C32 -0.1(6)
C29 C30 C31 O7 178.7(4)
O7 C31 C32 C33 -178.1(4)
C30 C31 C32 C33 0.6(6)
C29 C28 C33 C32 1.9(5)
C27 C28 C33 C32 178.5(3)
C31 C32 C33 C28 -1.5(6)
O3 C13 C35 C40 -56.0(4)
C14 C13 C35 C40 62.0(4)
O3 C13 C35 C36 123.8(3)
C14 C13 C35 C36 -118.3(3)
C40 C35 C36 C37 -1.1(5)
C13 C35 C36 C37 179.1(3)
C35 C36 C37 C38 0.1(5)
C36 C37 C38 C39 0.4(6)
C37 C38 C39 C40 0.0(6)
C36 C35 C40 C39 1.5(5)
C13 C35 C40 C39 -178.7(3)
C38 C39 C40 C35 -1.0(6)

loop_
_cod_related_entry_id
_cod_related_entry_database
_cod_related_entry_code
1 ChemSpider 30651827
